data_7131776
loop_
_publ_author_name
'Parsons, Leo W.'
'Fettinger, James C.'
'Berben, Louise'

_publ_section_title
;
 Group 13 ion coordination to pyridyl models NAD+ reduction potentials
;
_journal_name_full 'Chemical Communications'
_journal_paper_doi 10.1039/D3CC02562D
_journal_year 2023
_chemical_formula_sum 'C20.5 H24.5 Cl Cu0.5 N O Se0.5'
_chemical_formula_weight 407.61
_space_group_IT_number 2
_space_group_name_Hall '-P 1'
_space_group_name_H-M_alt 'P -1'
_atom_sites_solution_hydrogens geom
_atom_sites_solution_primary direct
_atom_sites_solution_secondary difmap
_audit_block_doi 10.5517/cc8vwrq
_audit_creation_method SHELXL-97
_audit_update_record
;
2005-02-18 deposited with the CCDC.	2023-06-26 downloaded from the CCDC.
;
_cell_angle_alpha 103.624(9)
_cell_angle_beta 104.879(8)
_cell_angle_gamma 90.268(8)
_cell_formula_units_Z 4
_cell_length_a 8.9044(8)
_cell_length_b 14.0343(14)
_cell_length_c 16.431(2)
_cell_measurement_temperature 120(2)
_cell_volume 1924.0(4)
_computing_structure_refinement 'SHELXL-97 (Sheldrick, 1997)'
_computing_structure_solution 'SHELXS-97 (Sheldrick, 1990)'
_diffrn_ambient_temperature 120(2)
_diffrn_measured_fraction_theta_full 0.976
_diffrn_measured_fraction_theta_max 0.976
_diffrn_radiation_monochromator graphite
_diffrn_radiation_source 'fine-focus sealed tube'
_diffrn_radiation_type MoK\a
_diffrn_radiation_wavelength 0.71073
_diffrn_reflns_av_R_equivalents 0.0639
_diffrn_reflns_av_sigmaI/netI 0.1522
_diffrn_reflns_limit_h_max 10
_diffrn_reflns_limit_h_min -10
_diffrn_reflns_limit_k_max 14
_diffrn_reflns_limit_k_min -16
_diffrn_reflns_limit_l_max 19
_diffrn_reflns_limit_l_min -19
_diffrn_reflns_number 12440
_diffrn_reflns_theta_full 25.00
_diffrn_reflns_theta_max 25.00
_diffrn_reflns_theta_min 2.65
_exptl_absorpt_coefficient_mu 1.689
_exptl_absorpt_correction_T_max 0.7857
_exptl_absorpt_correction_T_min 0.7857
_exptl_crystal_density_diffrn 1.407
_exptl_crystal_density_method 'not measured'
_exptl_crystal_F_000 844
_exptl_crystal_size_max 0.15
_exptl_crystal_size_mid 0.15
_exptl_crystal_size_min 0.15
_refine_diff_density_max 0.718
_refine_diff_density_min -0.533
_refine_diff_density_rms 0.095
_refine_ls_extinction_method none
_refine_ls_goodness_of_fit_ref 0.839
_refine_ls_hydrogen_treatment mixed
_refine_ls_matrix_type full
_refine_ls_number_parameters 454
_refine_ls_number_reflns 6633
_refine_ls_number_restraints 0
_refine_ls_restrained_S_all 0.839
_refine_ls_R_factor_all 0.1038
_refine_ls_R_factor_gt 0.0483
_refine_ls_shift/su_max 0.001
_refine_ls_shift/su_mean 0.000
_refine_ls_structure_factor_coef Fsqd
_refine_ls_weighting_details 'calc w=1/[\s^2^(Fo^2^)+(0.0175P)^2^+0.1000P] where P=(Fo^2^+2Fc^2^)/3'
_refine_ls_weighting_scheme calc
_refine_ls_wR_factor_gt 0.0768
_refine_ls_wR_factor_ref 0.0902
_reflns_number_gt 3797
_reflns_number_total 6633
_reflns_threshold_expression >2sigma(I)
_cod_data_source_file d3cc02562d2.cif
_cod_data_source_block in4
_cod_original_cell_volume 1924.0(3)
_cod_original_formula_sum 'C20.50 H24.50 Cl Cu0.50 N O Se0.50'
_cod_database_code 7131776

loop_
_symmetry_equiv_pos_as_xyz
'x, y, z'
'-x, -y, -z'

loop_
_atom_site_label
_atom_site_type_symbol
_atom_site_fract_x
_atom_site_fract_y
_atom_site_fract_z
_atom_site_U_iso_or_equiv
_atom_site_adp_type
_atom_site_occupancy
_atom_site_symmetry_multiplicity
_atom_site_calc_flag
_atom_site_refinement_flags
_atom_site_disorder_assembly
_atom_site_disorder_group
Se Se 0.61169(6) 0.81285(4) 0.19988(3) 0.01592(15) Uani 1 1 d . . .
Cu Cu 0.77855(7) 0.78810(4) 0.08860(4) 0.01677(19) Uani 1 1 d . . .
Cl1 Cl 0.29043(17) 0.68164(11) 0.02774(10) 0.0362(4) Uani 1 1 d . . .
Cl2 Cl 0.02264(18) 0.78306(11) -0.03890(11) 0.0429(5) Uani 1 1 d . . .
O1 O 0.8751(4) 0.6889(2) 0.1441(2) 0.0185(9) Uani 1 1 d . . .
O2 O 0.9145(4) 0.8948(2) 0.1676(2) 0.0188(9) Uani 1 1 d . . .
N1 N 0.6950(5) 0.8739(3) 0.0059(3) 0.0166(11) Uani 1 1 d . . .
C2 C 0.7240(6) 0.9701(4) 0.0171(3) 0.0179(13) Uani 1 1 d . . .
H2 H 0.7988 1.0048 0.0682 0.021 Uiso 1 1 calc R . .
C3 C 0.6494(6) 1.0223(4) -0.0426(3) 0.0213(13) Uani 1 1 d . . .
H3 H 0.6766 1.0903 -0.0333 0.026 Uiso 1 1 calc R . .
C4 C 0.5365(6) 0.9743(4) -0.1150(3) 0.0230(14) Uani 1 1 d . . .
H4 H 0.4828 1.0092 -0.1554 0.028 Uiso 1 1 calc R . .
C5 C 0.5011(6) 0.8737(4) -0.1287(3) 0.0182(13) Uani 1 1 d . . .
C6 C 0.5866(6) 0.8269(4) -0.0672(3) 0.0142(12) Uani 1 1 d . . .
C7 C 0.5630(6) 0.7235(4) -0.0793(3) 0.0164(12) Uani 1 1 d . . .
C8 C 0.4517(6) 0.6676(4) -0.1516(3) 0.0193(13) Uani 1 1 d . . .
C9 C 0.4383(6) 0.5656(4) -0.1600(3) 0.0223(13) Uani 1 1 d . . .
H9 H 0.3653 0.5244 -0.2083 0.027 Uiso 1 1 calc R . .
C10 C 0.5305(6) 0.5271(4) -0.0984(3) 0.0219(14) Uani 1 1 d . . .
H10 H 0.5238 0.4581 -0.1042 0.026 Uiso 1 1 calc R . .
C11 C 0.6366(6) 0.5884(4) -0.0258(3) 0.0175(13) Uani 1 1 d . . .
H11 H 0.6987 0.5597 0.0173 0.021 Uiso 1 1 calc R . .
N12 N 0.6523(5) 0.6846(3) -0.0156(2) 0.0136(10) Uani 1 1 d . . .
C13 C 0.3848(6) 0.8151(4) -0.2017(3) 0.0264(14) Uani 1 1 d . . .
H13 H 0.3242 0.8467 -0.2429 0.032 Uiso 1 1 calc R . .
C14 C 0.3578(6) 0.7163(4) -0.2142(4) 0.0289(15) Uani 1 1 d . . .
C15 C 0.8435(6) 0.6690(3) 0.2124(3) 0.0119(12) Uani 1 1 d . . .
C16 C 0.7213(6) 0.7106(3) 0.2465(3) 0.0126(12) Uani 1 1 d . . .
C17 C 0.6827(6) 0.6877(3) 0.3155(3) 0.0146(12) Uani 1 1 d . . .
H17 H 0.5996 0.7186 0.3354 0.017 Uiso 1 1 calc R . .
C18 C 0.7627(6) 0.6202(4) 0.3568(3) 0.0151(13) Uani 1 1 d . . .
C19 C 0.8884(6) 0.5814(4) 0.3259(3) 0.0160(13) Uani 1 1 d . . .
H19 H 0.9477 0.5370 0.3546 0.019 Uiso 1 1 calc R . .
C20 C 0.9320(6) 0.6026(3) 0.2575(3) 0.0138(12) Uani 1 1 d . . .
C21 C 0.7530(6) 0.9244(3) 0.2664(3) 0.0126(12) Uani 1 1 d . . .
C22 C 0.8848(6) 0.9462(4) 0.2389(3) 0.0158(13) Uani 1 1 d . . .
C23 C 0.9857(6) 1.0298(4) 0.2923(3) 0.0155(13) Uani 1 1 d . . .
C24 C 0.9453(6) 1.0847(4) 0.3643(3) 0.0157(13) Uani 1 1 d . . .
H24 H 1.0121 1.1406 0.3986 0.019 Uiso 1 1 calc R . .
C25 C 0.8125(6) 1.0641(4) 0.3907(3) 0.0158(13) Uani 1 1 d . . .
C26 C 0.7188(6) 0.9819(4) 0.3400(3) 0.0137(12) Uani 1 1 d . . .
H26 H 0.6290 0.9641 0.3556 0.016 Uiso 1 1 calc R . .
C27 C 0.7251(6) 0.5922(4) 0.4340(3) 0.0159(13) Uani 1 1 d . . .
C28 C 0.8671(6) 0.6198(4) 0.5133(3) 0.0222(13) Uani 1 1 d . . .
H28A H 0.8922 0.6909 0.5285 0.033 Uiso 1 1 calc R . .
H28B H 0.9564 0.5854 0.4996 0.033 Uiso 1 1 calc R . .
H28C H 0.8434 0.6006 0.5625 0.033 Uiso 1 1 calc R . .
C29 C 0.5883(6) 0.6442(4) 0.4584(3) 0.0261(15) Uani 1 1 d . . .
H29A H 0.6091 0.7154 0.4696 0.039 Uiso 1 1 calc R . .
H29B H 0.5736 0.6280 0.5108 0.039 Uiso 1 1 calc R . .
H29C H 0.4940 0.6228 0.4106 0.039 Uiso 1 1 calc R . .
C30 C 0.6849(6) 0.4812(3) 0.4131(3) 0.0246(14) Uani 1 1 d . . .
H30A H 0.6629 0.4641 0.4636 0.037 Uiso 1 1 calc R . .
H30B H 0.7731 0.4457 0.3991 0.037 Uiso 1 1 calc R . .
H30C H 0.5929 0.4628 0.3634 0.037 Uiso 1 1 calc R . .
C31 C 1.0759(6) 0.5605(4) 0.2297(3) 0.0183(13) Uani 1 1 d . . .
C32 C 1.1970(6) 0.6443(4) 0.2434(3) 0.0245(14) Uani 1 1 d . . .
H32A H 1.2353 0.6755 0.3056 0.037 Uiso 1 1 calc R . .
H32B H 1.1493 0.6931 0.2125 0.037 Uiso 1 1 calc R . .
H32C H 1.2842 0.6182 0.2209 0.037 Uiso 1 1 calc R . .
C33 C 1.0313(6) 0.5009(4) 0.1348(3) 0.0272(14) Uani 1 1 d . . .
H33A H 1.1240 0.4727 0.1199 0.041 Uiso 1 1 calc R . .
H33B H 0.9883 0.5441 0.0968 0.041 Uiso 1 1 calc R . .
H33C H 0.9531 0.4479 0.1272 0.041 Uiso 1 1 calc R . .
C34 C 1.1542(6) 0.4896(4) 0.2845(4) 0.0302(15) Uani 1 1 d . . .
H34A H 1.1945 0.5259 0.3453 0.045 Uiso 1 1 calc R . .
H34B H 1.2402 0.4605 0.2624 0.045 Uiso 1 1 calc R . .
H34C H 1.0774 0.4373 0.2806 0.045 Uiso 1 1 calc R . .
C35 C 1.1358(6) 1.0552(4) 0.2709(3) 0.0174(13) Uani 1 1 d . . .
C36 C 1.2310(6) 1.1437(4) 0.3379(3) 0.0284(14) Uani 1 1 d . . .
H36A H 1.3283 1.1552 0.3232 0.043 Uiso 1 1 calc R . .
H36B H 1.2549 1.1306 0.3957 0.043 Uiso 1 1 calc R . .
H36C H 1.1709 1.2020 0.3378 0.043 Uiso 1 1 calc R . .
C37 C 1.0981(6) 1.0811(4) 0.1818(3) 0.0252(14) Uani 1 1 d . . .
H37A H 1.0554 1.0219 0.1357 0.038 Uiso 1 1 calc R . .
H37B H 1.1935 1.1067 0.1728 0.038 Uiso 1 1 calc R . .
H37C H 1.0215 1.1310 0.1804 0.038 Uiso 1 1 calc R . .
C38 C 1.2401(6) 0.9681(4) 0.2705(3) 0.0253(14) Uani 1 1 d . . .
H38A H 1.1819 0.9090 0.2298 0.038 Uiso 1 1 calc R . .
H38B H 1.2722 0.9568 0.3290 0.038 Uiso 1 1 calc R . .
H38C H 1.3326 0.9829 0.2526 0.038 Uiso 1 1 calc R . .
C39 C 0.7814(6) 1.1317(4) 0.4721(3) 0.0158(13) Uani 1 1 d . . .
C40 C 0.7410(6) 1.2320(3) 0.4548(3) 0.0228(13) Uani 1 1 d . . .
H40A H 0.7247 1.2758 0.5074 0.034 Uiso 1 1 calc R . .
H40B H 0.6457 1.2244 0.4073 0.034 Uiso 1 1 calc R . .
H40C H 0.8268 1.2602 0.4387 0.034 Uiso 1 1 calc R . .
C41 C 0.6440(6) 1.0890(4) 0.4954(3) 0.0251(14) Uani 1 1 d . . .
H41A H 0.6680 1.0248 0.5074 0.038 Uiso 1 1 calc R . .
H41B H 0.5506 1.0813 0.4468 0.038 Uiso 1 1 calc R . .
H41C H 0.6256 1.1336 0.5471 0.038 Uiso 1 1 calc R . .
C42 C 0.9244(6) 1.1448(4) 0.5500(3) 0.0243(14) Uani 1 1 d . . .
H42A H 0.9491 1.0807 0.5621 0.036 Uiso 1 1 calc R . .
H42B H 0.9023 1.1886 0.6010 0.036 Uiso 1 1 calc R . .
H42C H 1.0132 1.1734 0.5369 0.036 Uiso 1 1 calc R . .
C43 C 0.1203(7) 0.7328(4) 0.0469(4) 0.0381(17) Uani 1 1 d . . .
H43A H 0.1470 0.7848 0.1017 0.046 Uiso 1 1 calc R . .
H43B H 0.0508 0.6814 0.0534 0.046 Uiso 1 1 calc R . .

loop_
_atom_site_aniso_label
_atom_site_aniso_U_11
_atom_site_aniso_U_22
_atom_site_aniso_U_33
_atom_site_aniso_U_23
_atom_site_aniso_U_13
_atom_site_aniso_U_12
Se 0.0123(3) 0.0154(3) 0.0192(3) 0.0050(3) 0.0018(3) 0.0026(2)
Cu 0.0168(4) 0.0160(4) 0.0163(4) 0.0042(3) 0.0021(3) 0.0028(3)
Cl1 0.0224(9) 0.0463(10) 0.0393(10) 0.0098(8) 0.0073(8) 0.0074(7)
Cl2 0.0374(10) 0.0456(11) 0.0584(12) 0.0301(9) 0.0187(9) 0.0172(8)
O1 0.020(2) 0.021(2) 0.016(2) 0.0084(17) 0.0043(18) 0.0012(17)
O2 0.027(2) 0.014(2) 0.015(2) -0.0015(16) 0.0087(18) 0.0001(17)
N1 0.013(3) 0.014(3) 0.023(3) 0.004(2) 0.006(2) -0.001(2)
C2 0.011(3) 0.022(3) 0.020(3) 0.002(3) 0.005(3) 0.004(2)
C3 0.026(3) 0.020(3) 0.024(3) 0.010(3) 0.011(3) 0.009(3)
C4 0.028(4) 0.021(3) 0.025(3) 0.013(3) 0.008(3) 0.012(3)
C5 0.020(3) 0.021(3) 0.013(3) 0.005(3) 0.003(3) 0.005(3)
C6 0.010(3) 0.017(3) 0.018(3) 0.006(2) 0.005(3) 0.001(2)
C7 0.014(3) 0.022(3) 0.015(3) 0.004(3) 0.007(3) 0.006(2)
C8 0.018(3) 0.026(3) 0.012(3) -0.001(3) 0.005(3) 0.003(3)
C9 0.017(3) 0.028(4) 0.018(3) -0.004(3) 0.007(3) -0.001(3)
C10 0.028(4) 0.013(3) 0.026(3) 0.003(3) 0.012(3) 0.002(3)
C11 0.020(3) 0.013(3) 0.017(3) 0.001(2) 0.005(3) 0.000(2)
N12 0.014(2) 0.013(2) 0.018(3) 0.006(2) 0.008(2) 0.0049(19)
C13 0.023(3) 0.041(4) 0.016(3) 0.012(3) 0.002(3) 0.012(3)
C14 0.027(4) 0.034(4) 0.029(4) 0.014(3) 0.008(3) 0.012(3)
C15 0.009(3) 0.014(3) 0.013(3) 0.002(2) 0.004(2) -0.002(2)
C16 0.016(3) 0.005(3) 0.013(3) 0.004(2) -0.004(2) -0.003(2)
C17 0.008(3) 0.016(3) 0.020(3) 0.001(3) 0.007(3) 0.001(2)
C18 0.018(3) 0.015(3) 0.011(3) 0.003(2) 0.002(3) -0.005(3)
C19 0.018(3) 0.011(3) 0.018(3) 0.006(2) 0.000(3) 0.004(2)
C20 0.018(3) 0.007(3) 0.013(3) 0.000(2) 0.000(3) -0.002(2)
C21 0.017(3) 0.012(3) 0.009(3) 0.004(2) 0.001(2) 0.006(2)
C22 0.013(3) 0.023(3) 0.012(3) 0.009(3) 0.001(3) 0.009(3)
C23 0.015(3) 0.016(3) 0.014(3) 0.004(2) 0.000(3) 0.001(2)
C24 0.016(3) 0.013(3) 0.017(3) 0.004(2) 0.003(3) 0.001(2)
C25 0.017(3) 0.017(3) 0.016(3) 0.009(3) 0.005(3) 0.008(3)
C26 0.007(3) 0.020(3) 0.015(3) 0.009(3) 0.000(2) 0.003(2)
C27 0.012(3) 0.021(3) 0.014(3) 0.002(3) 0.005(3) -0.001(2)
C28 0.026(3) 0.025(3) 0.018(3) 0.007(3) 0.007(3) 0.005(3)
C29 0.022(3) 0.036(4) 0.026(4) 0.014(3) 0.010(3) 0.006(3)
C30 0.030(4) 0.019(3) 0.028(3) 0.007(3) 0.012(3) 0.001(3)
C31 0.018(3) 0.024(3) 0.019(3) 0.009(3) 0.009(3) 0.010(3)
C32 0.010(3) 0.039(4) 0.023(3) 0.009(3) 0.001(3) 0.003(3)
C33 0.026(4) 0.025(3) 0.036(4) 0.008(3) 0.017(3) 0.012(3)
C34 0.022(3) 0.041(4) 0.035(4) 0.020(3) 0.012(3) 0.016(3)
C35 0.011(3) 0.023(3) 0.018(3) 0.003(3) 0.005(3) -0.001(3)
C36 0.018(3) 0.032(4) 0.034(4) -0.001(3) 0.013(3) -0.002(3)
C37 0.019(3) 0.033(4) 0.027(3) 0.010(3) 0.009(3) 0.003(3)
C38 0.015(3) 0.040(4) 0.022(3) 0.009(3) 0.006(3) 0.005(3)
C39 0.016(3) 0.014(3) 0.018(3) 0.004(2) 0.006(3) 0.002(2)
C40 0.017(3) 0.029(3) 0.024(3) 0.003(3) 0.010(3) 0.006(3)
C41 0.027(4) 0.025(3) 0.023(3) 0.002(3) 0.009(3) 0.008(3)
C42 0.027(3) 0.023(3) 0.027(3) 0.008(3) 0.012(3) 0.005(3)
C43 0.056(5) 0.045(4) 0.031(4) 0.021(3) 0.031(3) 0.021(3)

loop_
_atom_type_symbol
_atom_type_description
_atom_type_scat_dispersion_real
_atom_type_scat_dispersion_imag
_atom_type_scat_source
C C 0.0033 0.0016 'International Tables Vol C Tables 4.2.6.8 and 6.1.1.4'
H H 0.0000 0.0000 'International Tables Vol C Tables 4.2.6.8 and 6.1.1.4'
N N 0.0061 0.0033 'International Tables Vol C Tables 4.2.6.8 and 6.1.1.4'
O O 0.0106 0.0060 'International Tables Vol C Tables 4.2.6.8 and 6.1.1.4'
Cl Cl 0.1484 0.1585 'International Tables Vol C Tables 4.2.6.8 and 6.1.1.4'
Cu Cu 0.3201 1.2651 'International Tables Vol C Tables 4.2.6.8 and 6.1.1.4'
Se Se -0.0929 2.2259 'International Tables Vol C Tables 4.2.6.8 and 6.1.1.4'

loop_
_citation_id
_citation_doi
_citation_year
1 10.1016/j.molstruc.2006.04.020 2007

loop_
_geom_angle_atom_site_label_1
_geom_angle_atom_site_label_2
_geom_angle_atom_site_label_3
_geom_angle
_geom_angle_site_symmetry_1
_geom_angle_site_symmetry_3
_geom_angle_publ_flag
C21 Se C16 99.5(2) . . ?
C21 Se Cu 87.09(15) . . ?
C16 Se Cu 88.04(16) . . ?
O2 Cu O1 95.06(14) . . ?
O2 Cu N1 91.20(15) . . ?
O1 Cu N1 166.16(16) . . ?
O2 Cu N12 167.18(15) . . ?
O1 Cu N12 91.67(15) . . ?
N1 Cu N12 79.98(16) . . ?
O2 Cu Se 86.79(11) . . ?
O1 Cu Se 85.86(10) . . ?
N1 Cu Se 106.84(12) . . ?
N12 Cu Se 104.61(11) . . ?
C15 O1 Cu 123.9(3) . . ?
C22 O2 Cu 123.0(3) . . ?
C2 N1 C6 116.9(4) . . ?
C2 N1 Cu 128.7(3) . . ?
C6 N1 Cu 114.1(3) . . ?
N1 C2 C3 123.1(5) . . ?
C4 C3 C2 119.3(5) . . ?
C3 C4 C5 119.5(5) . . ?
C4 C5 C6 117.1(5) . . ?
C4 C5 C13 124.9(5) . . ?
C6 C5 C13 118.0(5) . . ?
N1 C6 C5 124.0(5) . . ?
N1 C6 C7 115.7(4) . . ?
C5 C6 C7 120.3(5) . . ?
N12 C7 C8 123.3(5) . . ?
N12 C7 C6 115.9(4) . . ?
C8 C7 C6 120.8(4) . . ?
C7 C8 C9 117.3(5) . . ?
C7 C8 C14 119.3(5) . . ?
C9 C8 C14 123.4(5) . . ?
C10 C9 C8 119.2(5) . . ?
C9 C10 C11 120.5(5) . . ?
N12 C11 C10 122.0(5) . . ?
C11 N12 C7 117.6(4) . . ?
C11 N12 Cu 128.8(3) . . ?
C7 N12 Cu 113.3(3) . . ?
C14 C13 C5 122.9(5) . . ?
C13 C14 C8 118.6(5) . . ?
O1 C15 C16 122.8(4) . . ?
O1 C15 C20 121.5(5) . . ?
C16 C15 C20 115.6(4) . . ?
C17 C16 C15 123.6(4) . . ?
C17 C16 Se 117.3(4) . . ?
C15 C16 Se 118.9(3) . . ?
C16 C17 C18 121.2(5) . . ?
C17 C18 C19 115.8(5) . . ?
C17 C18 C27 123.4(5) . . ?
C19 C18 C27 120.7(4) . . ?
C20 C19 C18 125.0(5) . . ?
C19 C20 C15 118.6(5) . . ?
C19 C20 C31 122.1(4) . . ?
C15 C20 C31 119.2(4) . . ?
C26 C21 C22 122.5(5) . . ?
C26 C21 Se 117.7(4) . . ?
C22 C21 Se 119.8(4) . . ?
O2 C22 C21 123.0(5) . . ?
O2 C22 C23 120.4(5) . . ?
C21 C22 C23 116.6(5) . . ?
C24 C23 C22 118.3(5) . . ?
C24 C23 C35 121.4(5) . . ?
C22 C23 C35 120.3(5) . . ?
C23 C24 C25 125.0(5) . . ?
C26 C25 C24 116.0(5) . . ?
C26 C25 C39 124.4(5) . . ?
C24 C25 C39 119.6(5) . . ?
C25 C26 C21 121.5(5) . . ?
C29 C27 C18 112.3(4) . . ?
C29 C27 C30 107.8(4) . . ?
C18 C27 C30 110.4(4) . . ?
C29 C27 C28 108.0(4) . . ?
C18 C27 C28 109.6(4) . . ?
C30 C27 C28 108.6(4) . . ?
C32 C31 C33 110.6(4) . . ?
C32 C31 C20 109.6(4) . . ?
C33 C31 C20 111.3(4) . . ?
C32 C31 C34 107.3(4) . . ?
C33 C31 C34 106.3(4) . . ?
C20 C31 C34 111.7(4) . . ?
C23 C35 C36 112.3(4) . . ?
C23 C35 C38 109.9(4) . . ?
C36 C35 C38 106.8(4) . . ?
C23 C35 C37 110.3(4) . . ?
C36 C35 C37 107.2(4) . . ?
C38 C35 C37 110.2(4) . . ?
C40 C39 C41 108.1(4) . . ?
C40 C39 C42 109.3(4) . . ?
C41 C39 C42 108.1(4) . . ?
C40 C39 C25 109.5(4) . . ?
C41 C39 C25 110.9(4) . . ?
C42 C39 C25 110.9(4) . . ?
Cl1 C43 Cl2 110.9(3) . . ?

loop_
_geom_bond_atom_site_label_1
_geom_bond_atom_site_label_2
_geom_bond_distance
_geom_bond_site_symmetry_2
_geom_bond_publ_flag
Se C21 1.923(5) . ?
Se C16 1.935(4) . ?
Se Cu 2.6024(9) . ?
Cu O2 1.911(3) . ?
Cu O1 1.927(3) . ?
Cu N1 2.027(4) . ?
Cu N12 2.032(4) . ?
Cl1 C43 1.749(6) . ?
Cl2 C43 1.757(5) . ?
O1 C15 1.315(5) . ?
O2 C22 1.313(6) . ?
N1 C2 1.334(5) . ?
N1 C6 1.355(6) . ?
C2 C3 1.396(6) . ?
C3 C4 1.371(7) . ?
C4 C5 1.397(6) . ?
C5 C6 1.398(6) . ?
C5 C13 1.441(7) . ?
C6 C7 1.424(6) . ?
C7 N12 1.369(6) . ?
C7 C8 1.399(7) . ?
C8 C9 1.406(7) . ?
C8 C14 1.456(7) . ?
C9 C10 1.351(7) . ?
C10 C11 1.410(7) . ?
C11 N12 1.323(5) . ?
C13 C14 1.364(7) . ?
C15 C16 1.414(6) . ?
C15 C20 1.438(6) . ?
C16 C17 1.371(6) . ?
C17 C18 1.388(6) . ?
C18 C19 1.405(7) . ?
C18 C27 1.525(6) . ?
C19 C20 1.374(6) . ?
C20 C31 1.542(7) . ?
C21 C26 1.391(6) . ?
C21 C22 1.418(7) . ?
C22 C23 1.434(7) . ?
C23 C24 1.383(7) . ?
C23 C35 1.528(7) . ?
C24 C25 1.410(7) . ?
C25 C26 1.379(6) . ?
C25 C39 1.537(7) . ?
C27 C29 1.516(7) . ?
C27 C30 1.535(6) . ?
C27 C28 1.536(6) . ?
C31 C32 1.529(7) . ?
C31 C33 1.533(7) . ?
C31 C34 1.548(6) . ?
C35 C36 1.529(7) . ?
C35 C38 1.538(7) . ?
C35 C37 1.545(6) . ?
C39 C40 1.527(6) . ?
C39 C41 1.531(7) . ?
C39 C42 1.531(7) . ?
